data_7132652
loop_
_publ_author_name
'Ikeshita, Masahiro'
'Watanabe, Shinya'
'Suzuki, Seika'
'Tanaka, Shota'
'Hattori, Shingo'
'Shinozaki, Kazuteru'
'Imai, Yoshitane'
'Tsuno, Takashi'

_publ_section_title
;
 Circularly polarized phosphorescence with a large dissymmetry factor from
 a helical platinum(II) complex.
;
_journal_issue 17
_journal_name_full 'Chemical communications (Cambridge, England)'
_journal_page_first 2413
_journal_page_last 2416
_journal_paper_doi 10.1039/d3cc06293g
_journal_volume 60
_journal_year 2024
_chemical_formula_moiety 'C42 H30 N2 O Pt, C4 H8 O2'
_chemical_formula_sum 'C46 H38 N2 O3 Pt'
_chemical_formula_weight 861.87
_space_group_crystal_system triclinic
_space_group_IT_number 2
_space_group_name_Hall '-P 1'
_space_group_name_H-M_alt 'P -1'
_atom_sites_solution_hydrogens geom
_atom_sites_solution_primary dual
_audit_creation_date 2023-06-12
_audit_creation_method
;
Olex2 1.5
(compiled 2023.03.06 svn.rbb2c1857 for OlexSys, GUI svn.r6748)
;
_audit_update_record
;
2023-12-21 deposited with the CCDC.	2024-01-29 downloaded from the CCDC.
;
_cell_angle_alpha 77.263(4)
_cell_angle_beta 82.321(3)
_cell_angle_gamma 84.958(3)
_cell_formula_units_Z 2
_cell_length_a 10.8643(3)
_cell_length_b 11.6179(5)
_cell_length_c 14.5758(8)
_cell_measurement_reflns_used 12008
_cell_measurement_temperature 113.15
_cell_measurement_theta_max 26.9850
_cell_measurement_theta_min 1.9500
_cell_volume 1775.15(14)
_computing_cell_refinement 'CrysAlisPro 1.171.42.81a (Rigaku OD, 2023)'
_computing_data_collection 'CrysAlisPro 1.171.42.81a (Rigaku OD, 2023)'
_computing_data_reduction 'CrysAlisPro 1.171.42.81a (Rigaku OD, 2023)'
_computing_molecular_graphics 'Olex2 1.5 (Dolomanov et al., 2009)'
_computing_publication_material 'Olex2 1.5 (Dolomanov et al., 2009)'
_computing_structure_refinement 'SHELXL 2018/3 (Sheldrick, 2015)'
_computing_structure_solution 'SHELXT 2014/5 (Sheldrick, 2014)'
_diffrn_ambient_temperature 113.15
_diffrn_detector 'Hybrid Pixel Array Detector'
_diffrn_detector_area_resol_mean 10.0000
_diffrn_measured_fraction_theta_full 0.995
_diffrn_measured_fraction_theta_max 0.937
_diffrn_measurement_details
;
List of Runs (angles in degrees, time in seconds):

  # Type    Start    End  Width  t~exp~   \w     \q     \k     \f   Frames
#--------------------------------------------------------------------------
  1  \w     -7.00 109.00   0.50    7.34    --   20.00  54.00 -41.62  232
  2  \w    -74.00 -24.00   0.50    7.34    --   20.00  54.00 153.94  100
  3  \w    -10.00  15.00   0.50    7.34    --   20.00  54.00 153.94   50
  4  \w     57.00 105.00   0.50    7.34    --   20.00  54.00 153.94   96
  5  \w    -58.00 -32.00   0.50    7.34    --   20.00  54.00 -30.00   52
  6  \w     12.00 109.00   0.50    7.34    --   20.00  54.00 -30.00  194
  7  \w    -70.00 -26.00   0.50    7.34    --   20.00  54.00-120.00   88
  8  \w    -19.00  25.00   0.50    7.34    --   20.00  54.00-120.00   88
  9  \w     70.00  96.00   0.50    7.34    --   20.00  54.00-120.00   52
 10  \w     -7.00  39.00   0.50    7.34    --   20.00  54.00  60.00   92
 11  \w     46.00  78.00   0.50    7.34    --   20.00  54.00  60.00   64
 12  \w    -68.00 -43.00   0.50    7.34    --   20.00  54.00  30.00   50
 13  \w    -41.00 110.00   0.50    7.34    --   20.00  54.00  30.00  302
 14  \w    -74.00  93.00   0.50    7.34    --   20.00  54.00  90.00  334
 15  \w    -69.00 -42.00   0.50    7.34    --   20.00  54.00-150.00   54
 16  \w     45.00  72.00   0.50    7.34    --   20.00  54.00-150.00   54
 17  \w    -62.00  89.00   0.50    7.34    --   20.00  54.00 120.00  302
 18  \w    -73.00 -48.00   0.50    7.34    --   20.00  54.00-180.00   50
 19  \w    -70.00 -44.00   0.50    7.34    --   20.00  54.00   0.00   52
 20  \w    -73.00 -46.00   0.50    7.34    --   20.00  54.00 -41.62   54
;
_diffrn_measurement_device 'two-circle diffractometer'
_diffrn_measurement_device_type 'XtaLAB Mini II (JP)'
_diffrn_measurement_method '\w scans'
_diffrn_orient_matrix_type 'CrysAlisPro convention (1999,Acta A55,543-557)'
_diffrn_orient_matrix_UB_11 0.0071046000
_diffrn_orient_matrix_UB_12 -0.0010599000
_diffrn_orient_matrix_UB_13 0.0478561000
_diffrn_orient_matrix_UB_21 0.0651030000
_diffrn_orient_matrix_UB_22 0.0041365000
_diffrn_orient_matrix_UB_23 -0.0123446000
_diffrn_orient_matrix_UB_31 -0.0081828000
_diffrn_orient_matrix_UB_32 0.0625614000
_diffrn_orient_matrix_UB_33 -0.0090202000
_diffrn_radiation_monochromator graphite
_diffrn_radiation_probe x-ray
_diffrn_radiation_type 'Mo K\a'
_diffrn_radiation_wavelength 0.71073
_diffrn_reflns_av_R_equivalents 0.0844
_diffrn_reflns_av_unetI/netI 0.0752
_diffrn_reflns_Laue_measured_fraction_full 0.995
_diffrn_reflns_Laue_measured_fraction_max 0.937
_diffrn_reflns_limit_h_max 14
_diffrn_reflns_limit_h_min -15
_diffrn_reflns_limit_k_max 16
_diffrn_reflns_limit_k_min -16
_diffrn_reflns_limit_l_max 20
_diffrn_reflns_limit_l_min -20
_diffrn_reflns_number 36661
_diffrn_reflns_point_group_measured_fraction_full 0.995
_diffrn_reflns_point_group_measured_fraction_max 0.937
_diffrn_reflns_theta_full 25.000
_diffrn_reflns_theta_max 30.548
_diffrn_reflns_theta_min 1.895
_diffrn_source 'fine-focus sealed X-ray tube'
_diffrn_source_type 'Rigaku (Mo) X-ray Source'
_exptl_absorpt_coefficient_mu 3.998
_exptl_absorpt_correction_T_max 1.00000
_exptl_absorpt_correction_T_min 0.81892
_exptl_absorpt_correction_type multi-scan
_exptl_absorpt_process_details
;
CrysAlisPro 1.171.42.81a (Rigaku Oxford Diffraction, 2023)
Empirical absorption correction using spherical harmonics,
implemented in SCALE3 ABSPACK scaling algorithm.
;
_exptl_crystal_colour 'clear reddish colourless'
_exptl_crystal_colour_lustre clear
_exptl_crystal_colour_modifier reddish
_exptl_crystal_colour_primary colourless
_exptl_crystal_density_diffrn 1.612
_exptl_crystal_description block
_exptl_crystal_F_000 860
_exptl_crystal_recrystallization_method EtOAc
_exptl_crystal_size_max 0.258
_exptl_crystal_size_mid 0.24
_exptl_crystal_size_min 0.146
_refine_diff_density_max 8.129
_refine_diff_density_min -4.204
_refine_diff_density_rms 0.346
_refine_ls_extinction_method none
_refine_ls_goodness_of_fit_ref 1.080
_refine_ls_hydrogen_treatment constr
_refine_ls_matrix_type full
_refine_ls_number_parameters 472
_refine_ls_number_reflns 10206
_refine_ls_number_restraints 54
_refine_ls_restrained_S_all 1.081
_refine_ls_R_factor_all 0.0866
_refine_ls_R_factor_gt 0.0722
_refine_ls_shift/su_max 0.001
_refine_ls_shift/su_mean 0.000
_refine_ls_structure_factor_coef Fsqd
_refine_ls_weighting_details 'w=1/[\s^2^(Fo^2^)+(0.1309P)^2^+2.0710P] where P=(Fo^2^+2Fc^2^)/3'
_refine_ls_weighting_scheme calc
_refine_ls_wR_factor_gt 0.1848
_refine_ls_wR_factor_ref 0.1933
_reflns_Friedel_coverage 0.000
_reflns_number_gt 8651
_reflns_number_total 10206
_reflns_threshold_expression 'I > 2\s(I)'
_cod_data_source_file d3cc06293g2.cif
_cod_data_source_block exp_1053_auto
_cod_depositor_comments 'Adding full bibliography for 7132652--7132653.cif.'
_cod_original_cell_volume 1775.15(13)
_cod_database_code 7132652
_shelx_shelxl_version_number 2018/3
_chemical_oxdiff_formula C42H30N2O1Pt1
_shelx_space_group_comment
;
The symmetry employed for this shelxl refinement is uniquely defined
by the following loop, which should always be used as a source of
symmetry information in preference to the above space-group names.
They are only intended as comments.
;
_shelx_estimated_absorpt_t_max 0.593
_shelx_estimated_absorpt_t_min 0.428
_olex2_refinement_description
;
1. Fixed Uiso
 At 1.2 times of:
  All C(H) groups, {H51A,H51B,H51C} of C51, All C(H,H) groups
 At 1.5 times of:
  {H52A,H52B,H52C} of C52, {H23A,H23B,H23C} of C23
2. Rigid bond restraints
 C51, C50, O47, C48, O49
 with sigma for 1-2 distances of 0.001 and sigma for 1-3 distances of 0.001
 C4, C9, C11, C10
 with sigma for 1-2 distances of 0.001 and sigma for 1-3 distances of 0.001
3. Uiso/Uaniso restraints and constraints
C51 \\sim C50 \\sim O47 \\sim C48 \\sim O49: within 1.7A with sigma of 0.004
and sigma for terminal atoms of 0.008 within 1.7A
C4 \\sim C9 \\sim C10 \\sim C11: within 1.7A with sigma of 0.004 and sigma for
terminal atoms of 0.008 within 1.7A
4.a Ternary CH refined with riding coordinates:
 C22(H22)
4.b Secondary CH2 refined with riding coordinates:
 C50(H50A,H50B)
4.c Aromatic/amide H refined with riding coordinates:
 C39(H39), C20(H20), C14(H14), C44(H44), C11(H11), C13(H13), C38(H38),
 C19(H19), C33(H33), C36(H36), C42(H42), C45(H45), C30(H30), C34(H34), C43(H43),
  C35(H35), C7(H7), C10(H10), C8(H8), C18(H18), C16(H16), C29(H29), C17(H17),
 C26(H26), C27(H27), C28(H28)
4.d Idealised Me refined as rotating group:
 C23(H23A,H23B,H23C), C52(H52A,H52B,H52C), C51(H51A,H51B,H51C)
;
_olex2_submission_special_instructions 'No special instructions were received'
_oxdiff_exptl_absorpt_empirical_details
;
Empirical correction (ABSPACK) includes:
- Absorption correction using spherical harmonics
- Frame scaling
;
_oxdiff_exptl_absorpt_empirical_full_max 1.156
_oxdiff_exptl_absorpt_empirical_full_min 0.813

loop_
_space_group_symop_operation_xyz
'x, y, z'
'-x, -y, -z'

loop_
_atom_site_label
_atom_site_type_symbol
_atom_site_fract_x
_atom_site_fract_y
_atom_site_fract_z
_atom_site_U_iso_or_equiv
_atom_site_adp_type
_atom_site_occupancy
_atom_site_site_symmetry_order
_atom_site_calc_flag
_atom_site_refinement_flags_posn
_atom_site_refinement_flags_adp
_atom_site_refinement_flags_occupancy
_atom_site_disorder_assembly
_atom_site_disorder_group
Pt1 Pt 0.76582(2) 0.37964(2) 0.70725(2) 0.01738(10) Uani 1 1 d . . . . .
O24 O 0.6881(5) 0.5500(4) 0.6977(4) 0.0205(10) Uani 1 1 d . . . . .
N40 N 0.8382(6) 0.4126(6) 0.5706(5) 0.0212(12) Uani 1 1 d . . . . .
N21 N 0.6799(6) 0.3395(6) 0.8388(5) 0.0243(13) Uani 1 1 d . . . . .
C39 C 0.8183(7) 0.5215(6) 0.5119(6) 0.0231(15) Uani 1 1 d . . . . .
H39 H 0.771191 0.582740 0.537065 0.028 Uiso 1 1 calc R U . . .
C4 C 0.6537(7) 0.7322(6) 0.7464(6) 0.0222(12) Uani 1 1 d . U . . .
C12 C 0.6766(7) 0.9181(6) 0.6304(6) 0.0243(15) Uani 1 1 d . . . . .
C41 C 0.9293(7) 0.2214(7) 0.6140(6) 0.0227(15) Uani 1 1 d . . . . .
C5 C 0.6692(6) 0.6032(6) 0.7674(5) 0.0198(14) Uani 1 1 d . . . . .
C31 C 0.8996(6) 0.3225(6) 0.5367(6) 0.0202(14) Uani 1 1 d . . . . .
C15 C 0.5926(7) 0.8287(7) 0.4870(6) 0.0261(16) Uani 1 1 d . . . . .
C20 C 0.6502(7) 0.4175(7) 0.8919(5) 0.0227(14) Uani 1 1 d . . . . .
H20 H 0.615090 0.388662 0.955281 0.027 Uiso 1 1 calc R U . . .
C46 C 0.8713(7) 0.2310(7) 0.7043(6) 0.0236(15) Uani 1 1 d . . . . .
C14 C 0.6510(8) 0.9397(8) 0.4652(7) 0.0304(18) Uani 1 1 d . . . . .
H14 H 0.666396 0.981072 0.401246 0.036 Uiso 1 1 calc R U . . .
C3 C 0.6387(6) 0.8013(6) 0.6531(6) 0.0207(14) Uani 1 1 d . . . . .
C44 C 0.9949(8) 0.0545(8) 0.7705(7) 0.0309(18) Uani 1 1 d . . . . .
H44 H 1.015094 -0.004035 0.823903 0.037 Uiso 1 1 calc R U . . .
C11 C 0.7057(8) 0.9718(7) 0.7042(7) 0.0299(14) Uani 1 1 d . U . . .
H11 H 0.733396 1.049775 0.688021 0.036 Uiso 1 1 calc R U . . .
C13 C 0.6839(7) 0.9850(7) 0.5354(7) 0.0308(18) Uani 1 1 d . . . . .
H13 H 0.712468 1.062601 0.521302 0.037 Uiso 1 1 calc R U . . .
C9 C 0.6712(7) 0.7888(6) 0.8192(6) 0.0240(11) Uani 1 1 d . U . . .
C2 C 0.5808(6) 0.7607(7) 0.5825(5) 0.0199(13) Uani 1 1 d . . . . .
C38 C 0.8647(7) 0.5430(7) 0.4188(6) 0.0218(14) Uani 1 1 d . . . . .
H38 H 0.857264 0.620456 0.380901 0.026 Uiso 1 1 calc R U . . .
C37 C 0.9241(6) 0.4492(7) 0.3788(6) 0.0216(14) Uani 1 1 d . . . . .
C19 C 0.5034(7) 0.6653(6) 0.6043(6) 0.0217(14) Uani 1 1 d . . . . .
H19 H 0.489094 0.622754 0.667977 0.026 Uiso 1 1 calc R U . . .
C33 C 0.9812(8) 0.2391(8) 0.3934(7) 0.0321(18) Uani 1 1 d . . . . .
H33 H 0.981967 0.160491 0.429821 0.039 Uiso 1 1 calc R U . . .
C32 C 0.9351(6) 0.3345(7) 0.4366(6) 0.0229(15) Uani 1 1 d . . . . .
C36 C 0.9749(7) 0.4667(8) 0.2818(6) 0.0264(16) Uani 1 1 d . . . . .
H36 H 0.972535 0.544065 0.243175 0.032 Uiso 1 1 calc R U . . .
C42 C 1.0210(7) 0.1323(8) 0.6034(6) 0.0287(17) Uani 1 1 d . . . . .
H42 H 1.062767 0.129114 0.542346 0.034 Uiso 1 1 calc R U . . .
C25 C 0.4873(7) 0.2325(7) 0.8461(6) 0.0237(15) Uani 1 1 d . . . . .
C45 C 0.9064(7) 0.1479(7) 0.7827(6) 0.0248(15) Uani 1 1 d . . . . .
H45 H 0.870550 0.154282 0.844666 0.030 Uiso 1 1 calc R U . . .
C30 C 0.4264(8) 0.1278(8) 0.8558(6) 0.0288(17) Uani 1 1 d . . . . .
H30 H 0.470041 0.053588 0.874947 0.035 Uiso 1 1 calc R U . . .
C6 C 0.6656(7) 0.5425(7) 0.8637(5) 0.0228(14) Uani 1 1 d . . . . .
C34 C 1.0252(8) 0.2607(9) 0.2976(7) 0.036(2) Uani 1 1 d . . . . .
H34 H 1.054855 0.195979 0.269053 0.043 Uiso 1 1 calc R U . . .
C43 C 1.0517(8) 0.0479(8) 0.6821(7) 0.035(2) Uani 1 1 d . . . . .
H43 H 1.112332 -0.014384 0.674439 0.042 Uiso 1 1 calc R U . . .
O47 O 0.8439(10) 0.2489(12) 0.1089(8) 0.087(2) Uani 1 1 d . U . . .
C35 C 1.0270(7) 0.3738(9) 0.2431(7) 0.0328(19) Uani 1 1 d . . . . .
H35 H 1.064139 0.387316 0.179144 0.039 Uiso 1 1 calc R U . . .
C22 C 0.6200(7) 0.2227(7) 0.8709(6) 0.0248(15) Uani 1 1 d . . . . .
H22 H 0.668142 0.167944 0.833114 0.030 Uiso 1 1 calc R U . . .
C7 C 0.6625(8) 0.6072(8) 0.9369(6) 0.0296(17) Uani 1 1 d . . . . .
H7 H 0.653203 0.566783 1.001352 0.036 Uiso 1 1 calc R U . . .
C10 C 0.6947(8) 0.9149(7) 0.7947(7) 0.0287(12) Uani 1 1 d . U . . .
H10 H 0.702123 0.955994 0.843163 0.034 Uiso 1 1 calc R U . . .
C8 C 0.6726(8) 0.7249(7) 0.9150(6) 0.0306(18) Uani 1 1 d . . . . .
H8 H 0.680704 0.765857 0.963404 0.037 Uiso 1 1 calc R U . . .
C18 C 0.4474(8) 0.6318(8) 0.5352(7) 0.0314(18) Uani 1 1 d . . . . .
H18 H 0.394044 0.567968 0.551704 0.038 Uiso 1 1 calc R U . . .
C23 C 0.6319(9) 0.1664(8) 0.9748(7) 0.035(2) Uani 1 1 d . . . . .
H23A H 0.714051 0.179701 0.989822 0.053 Uiso 1 1 calc R U . . .
H23B H 0.621814 0.081255 0.985911 0.053 Uiso 1 1 calc R U . . .
H23C H 0.567261 0.202192 1.015352 0.053 Uiso 1 1 calc R U . . .
C16 C 0.5398(9) 0.7892(8) 0.4167(6) 0.0327(18) Uani 1 1 d . . . . .
H16 H 0.553378 0.830455 0.352614 0.039 Uiso 1 1 calc R U . . .
C29 C 0.3046(9) 0.1308(8) 0.8381(7) 0.036(2) Uani 1 1 d . . . . .
H29 H 0.264719 0.059073 0.846505 0.043 Uiso 1 1 calc R U . . .
C17 C 0.4699(9) 0.6931(9) 0.4395(7) 0.037(2) Uani 1 1 d . . . . .
H17 H 0.436147 0.667001 0.391257 0.044 Uiso 1 1 calc R U . . .
C26 C 0.4199(8) 0.3399(7) 0.8176(6) 0.0293(17) Uani 1 1 d . . . . .
H26 H 0.458007 0.412331 0.810685 0.035 Uiso 1 1 calc R U . . .
C27 C 0.2978(8) 0.3411(9) 0.7995(7) 0.036(2) Uani 1 1 d . . . . .
H27 H 0.253026 0.414722 0.780832 0.044 Uiso 1 1 calc R U . . .
C28 C 0.2399(9) 0.2378(9) 0.8080(7) 0.039(2) Uani 1 1 d . . . . .
H28 H 0.156976 0.239918 0.793419 0.047 Uiso 1 1 calc R U . . .
C52 C 0.6882(13) 0.1918(13) 0.2287(10) 0.069(4) Uani 1 1 d . . . . .
H52A H 0.735380 0.117238 0.223243 0.103 Uiso 1 1 calc R U . . .
H52B H 0.602077 0.187208 0.217376 0.103 Uiso 1 1 calc R U . . .
H52C H 0.689331 0.205881 0.292448 0.103 Uiso 1 1 calc R U . . .
C48 C 0.7399(17) 0.280(2) 0.1648(13) 0.090(3) Uani 1 1 d . U . . .
O49 O 0.6975(14) 0.3840(15) 0.1360(10) 0.117(3) Uani 1 1 d . U . . .
C50 C 0.8982(16) 0.3504(19) 0.0392(12) 0.092(3) Uani 1 1 d . U . . .
H50A H 0.918047 0.413204 0.070087 0.110 Uiso 1 1 calc R U . . .
H50B H 0.843036 0.384344 -0.010130 0.110 Uiso 1 1 calc R U . . .
C51 C 1.0151(18) 0.287(2) -0.0004(13) 0.105(4) Uani 1 1 d . U . . .
H51A H 1.047767 0.333981 -0.061834 0.125 Uiso 1 1 calc R U . . .
H51B H 0.994891 0.209376 -0.008461 0.125 Uiso 1 1 calc R U . . .
H51C H 1.077989 0.276256 0.043602 0.125 Uiso 1 1 calc R U . . .

loop_
_atom_site_aniso_label
_atom_site_aniso_U_11
_atom_site_aniso_U_22
_atom_site_aniso_U_33
_atom_site_aniso_U_23
_atom_site_aniso_U_13
_atom_site_aniso_U_12
Pt1 0.01302(14) 0.01381(15) 0.02643(16) -0.00631(9) -0.00182(9) -0.00250(8)
O24 0.024(3) 0.015(2) 0.023(3) -0.0061(19) -0.003(2) -0.0016(19)
N40 0.011(3) 0.020(3) 0.037(4) -0.012(2) -0.008(2) 0.000(2)
N21 0.026(3) 0.019(3) 0.030(3) -0.007(2) -0.006(3) -0.002(2)
C39 0.022(4) 0.014(3) 0.037(4) -0.011(3) 0.000(3) -0.006(2)
C4 0.016(3) 0.018(3) 0.037(3) -0.013(2) -0.006(2) -0.003(2)
C12 0.016(3) 0.015(3) 0.043(5) -0.013(3) 0.000(3) -0.002(2)
C41 0.014(3) 0.022(4) 0.034(4) -0.009(3) -0.005(3) -0.006(3)
C5 0.007(3) 0.020(3) 0.033(4) -0.008(3) -0.002(2) -0.003(2)
C31 0.011(3) 0.019(3) 0.033(4) -0.010(3) 0.000(3) -0.005(2)
C15 0.018(3) 0.027(4) 0.030(4) -0.001(3) -0.001(3) 0.003(3)
C20 0.018(3) 0.027(4) 0.023(4) -0.005(3) -0.001(3) -0.002(3)
C46 0.020(3) 0.023(4) 0.031(4) -0.007(3) -0.010(3) -0.003(3)
C14 0.020(4) 0.027(4) 0.039(5) 0.003(3) 0.000(3) -0.004(3)
C3 0.013(3) 0.016(3) 0.037(4) -0.013(3) -0.001(3) 0.000(2)
C44 0.020(4) 0.025(4) 0.048(5) -0.002(3) -0.011(3) -0.003(3)
C11 0.023(3) 0.015(3) 0.054(3) -0.012(2) -0.006(3) -0.001(2)
C13 0.016(4) 0.023(4) 0.052(5) -0.005(3) 0.001(3) -0.003(3)
C9 0.020(3) 0.015(2) 0.043(3) -0.0162(18) -0.008(2) -0.0017(19)
C2 0.012(3) 0.023(4) 0.025(4) -0.007(3) -0.002(2) -0.001(2)
C38 0.015(3) 0.021(4) 0.029(4) -0.005(3) -0.001(3) -0.005(2)
C37 0.008(3) 0.029(4) 0.031(4) -0.014(3) -0.001(3) -0.002(2)
C19 0.015(3) 0.018(3) 0.035(4) -0.010(3) -0.005(3) -0.001(2)
C33 0.025(4) 0.034(5) 0.043(5) -0.020(4) -0.006(3) 0.002(3)
C32 0.009(3) 0.026(4) 0.039(4) -0.016(3) -0.004(3) -0.004(2)
C36 0.016(3) 0.039(5) 0.029(4) -0.015(3) -0.005(3) -0.004(3)
C42 0.017(4) 0.032(4) 0.040(5) -0.013(3) -0.005(3) 0.004(3)
C25 0.021(4) 0.021(4) 0.030(4) -0.005(3) -0.005(3) -0.005(3)
C45 0.019(3) 0.023(4) 0.034(4) -0.004(3) -0.010(3) -0.002(3)
C30 0.028(4) 0.028(4) 0.033(4) -0.009(3) -0.003(3) -0.010(3)
C6 0.022(4) 0.024(4) 0.025(4) -0.010(3) -0.003(3) 0.002(3)
C34 0.016(4) 0.054(6) 0.046(5) -0.030(4) -0.003(3) 0.006(3)
C43 0.021(4) 0.023(4) 0.063(6) -0.007(4) -0.013(4) 0.003(3)
O47 0.065(5) 0.135(7) 0.071(5) -0.025(4) -0.022(3) -0.031(4)
C35 0.015(4) 0.051(6) 0.037(5) -0.021(4) -0.004(3) 0.000(3)
C22 0.022(4) 0.016(3) 0.035(4) -0.003(3) -0.003(3) -0.002(3)
C7 0.036(5) 0.032(4) 0.025(4) -0.011(3) -0.006(3) -0.007(3)
C10 0.025(3) 0.013(2) 0.052(3) -0.015(2) -0.008(2) 0.001(2)
C8 0.031(4) 0.025(4) 0.040(5) -0.019(3) -0.005(3) 0.004(3)
C18 0.024(4) 0.030(4) 0.045(5) -0.014(4) -0.010(3) -0.008(3)
C23 0.031(5) 0.033(5) 0.037(5) 0.007(4) -0.009(4) -0.006(3)
C16 0.030(4) 0.036(5) 0.031(4) -0.002(3) -0.010(3) 0.003(3)
C29 0.035(5) 0.032(5) 0.043(5) -0.009(4) -0.010(4) -0.011(4)
C17 0.035(5) 0.044(5) 0.037(5) -0.017(4) -0.012(4) 0.001(4)
C26 0.025(4) 0.024(4) 0.039(5) -0.003(3) -0.009(3) -0.005(3)
C27 0.024(4) 0.036(5) 0.047(5) 0.001(4) -0.014(4) -0.003(3)
C28 0.026(4) 0.043(5) 0.050(6) -0.009(4) -0.009(4) -0.007(4)
C52 0.054(8) 0.082(10) 0.059(8) -0.010(7) 0.006(6) 0.016(7)
C48 0.068(5) 0.132(7) 0.076(5) -0.020(5) -0.020(4) -0.024(5)
O49 0.099(7) 0.141(8) 0.108(7) -0.016(6) -0.018(6) -0.007(6)
C50 0.069(5) 0.140(7) 0.075(5) -0.022(5) -0.023(4) -0.035(5)
C51 0.078(7) 0.157(9) 0.087(7) -0.034(7) -0.007(5) -0.038(6)

loop_
_atom_type_symbol
_atom_type_description
_atom_type_scat_dispersion_real
_atom_type_scat_dispersion_imag
_atom_type_scat_source
C C 0.0033 0.0016 'International Tables Vol C Tables 4.2.6.8 and 6.1.1.4'
H H 0.0000 0.0000 'International Tables Vol C Tables 4.2.6.8 and 6.1.1.4'
N N 0.0061 0.0033 'International Tables Vol C Tables 4.2.6.8 and 6.1.1.4'
O O 0.0106 0.0060 'International Tables Vol C Tables 4.2.6.8 and 6.1.1.4'
Pt Pt -1.7033 8.3905 'International Tables Vol C Tables 4.2.6.8 and 6.1.1.4'

loop_
_geom_angle_atom_site_label_1
_geom_angle_atom_site_label_2
_geom_angle_atom_site_label_3
_geom_angle
_geom_angle_site_symmetry_1
_geom_angle_site_symmetry_3
_geom_angle_publ_flag
N40 Pt1 O24 92.6(2) . . ?
N21 Pt1 O24 88.3(2) . . ?
N21 Pt1 N40 174.2(2) . . ?
C46 Pt1 O24 168.7(3) . . ?
C46 Pt1 N40 80.1(3) . . ?
C46 Pt1 N21 99.8(3) . . ?
C5 O24 Pt1 124.1(5) . . ?
C39 N40 Pt1 121.3(5) . . ?
C31 N40 Pt1 117.5(5) . . ?
C31 N40 C39 121.0(7) . . ?
C20 N21 Pt1 123.1(5) . . ?
C20 N21 C22 117.0(7) . . ?
C22 N21 Pt1 118.3(5) . . ?
N40 C39 H39 119.3 . . ?
C38 C39 N40 121.3(7) . . ?
C38 C39 H39 119.3 . . ?
C3 C4 C5 123.0(7) . . ?
C9 C4 C5 116.6(7) . . ?
C9 C4 C3 119.8(7) . . ?
C3 C12 C11 119.6(8) . . ?
C3 C12 C13 120.9(7) . . ?
C13 C12 C11 119.5(7) . . ?
C46 C41 C31 114.6(7) . . ?
C42 C41 C31 124.1(7) . . ?
C42 C41 C46 120.6(7) . . ?
O24 C5 C4 118.4(7) . . ?
O24 C5 C6 123.1(7) . . ?
C6 C5 C4 118.5(7) . . ?
N40 C31 C41 111.7(7) . . ?
N40 C31 C32 120.2(7) . . ?
C32 C31 C41 128.0(7) . . ?
C2 C15 C14 119.7(8) . . ?
C16 C15 C14 120.8(8) . . ?
C16 C15 C2 119.4(8) . . ?
N21 C20 H20 116.8 . . ?
N21 C20 C6 126.4(7) . . ?
C6 C20 H20 116.8 . . ?
C41 C46 Pt1 114.5(6) . . ?
C45 C46 Pt1 126.3(6) . . ?
C45 C46 C41 118.4(7) . . ?
C15 C14 H14 119.9 . . ?
C13 C14 C15 120.1(8) . . ?
C13 C14 H14 119.9 . . ?
C4 C3 C2 124.3(6) . . ?
C12 C3 C4 117.9(7) . . ?
C12 C3 C2 117.6(7) . . ?
C45 C44 H44 119.9 . . ?
C43 C44 H44 119.9 . . ?
C43 C44 C45 120.3(8) . . ?
C12 C11 H11 119.1 . . ?
C10 C11 C12 121.8(7) . . ?
C10 C11 H11 119.1 . . ?
C12 C13 H13 119.5 . . ?
C14 C13 C12 121.1(8) . . ?
C14 C13 H13 119.5 . . ?
C4 C9 C10 118.7(8) . . ?
C4 C9 C8 121.5(7) . . ?
C8 C9 C10 119.7(7) . . ?
C15 C2 C3 118.5(7) . . ?
C19 C2 C15 117.7(7) . . ?
C19 C2 C3 123.5(7) . . ?
C39 C38 H38 120.2 . . ?
C39 C38 C37 119.6(7) . . ?
C37 C38 H38 120.2 . . ?
C38 C37 C32 119.4(7) . . ?
C38 C37 C36 122.0(7) . . ?
C32 C37 C36 118.6(7) . . ?
C2 C19 H19 119.2 . . ?
C18 C19 C2 121.6(8) . . ?
C18 C19 H19 119.2 . . ?
C32 C33 H33 120.1 . . ?
C34 C33 H33 120.1 . . ?
C34 C33 C32 119.8(9) . . ?
C37 C32 C31 117.4(7) . . ?
C33 C32 C31 123.9(8) . . ?
C33 C32 C37 118.7(8) . . ?
C37 C36 H36 119.4 . . ?
C35 C36 C37 121.2(8) . . ?
C35 C36 H36 119.4 . . ?
C41 C42 H42 120.0 . . ?
C41 C42 C43 120.1(8) . . ?
C43 C42 H42 120.0 . . ?
C30 C25 C22 118.4(7) . . ?
C26 C25 C30 117.7(8) . . ?
C26 C25 C22 123.9(7) . . ?
C46 C45 C44 120.3(8) . . ?
C46 C45 H45 119.8 . . ?
C44 C45 H45 119.8 . . ?
C25 C30 H30 119.4 . . ?
C29 C30 C25 121.2(8) . . ?
C29 C30 H30 119.4 . . ?
C5 C6 C20 121.7(7) . . ?
C5 C6 C7 120.2(7) . . ?
C7 C6 C20 117.6(7) . . ?
C33 C34 H34 119.2 . . ?
C35 C34 C33 121.5(8) . . ?
C35 C34 H34 119.2 . . ?
C44 C43 C42 120.2(8) . . ?
C44 C43 H43 119.9 . . ?
C42 C43 H43 119.9 . . ?
C48 O47 C50 113.5(16) . . ?
C36 C35 C34 119.5(9) . . ?
C36 C35 H35 120.2 . . ?
C34 C35 H35 120.2 . . ?
N21 C22 C25 111.5(6) . . ?
N21 C22 H22 106.1 . . ?
N21 C22 C23 112.7(7) . . ?
C25 C22 H22 106.1 . . ?
C25 C22 C23 113.6(7) . . ?
C23 C22 H22 106.1 . . ?
C6 C7 H7 119.8 . . ?
C8 C7 C6 120.4(8) . . ?
C8 C7 H7 119.8 . . ?
C11 C10 C9 119.7(8) . . ?
C11 C10 H10 120.1 . . ?
C9 C10 H10 120.1 . . ?
C9 C8 H8 119.9 . . ?
C7 C8 C9 120.3(7) . . ?
C7 C8 H8 119.9 . . ?
C19 C18 H18 120.1 . . ?
C19 C18 C17 119.8(8) . . ?
C17 C18 H18 120.1 . . ?
C22 C23 H23A 109.5 . . ?
C22 C23 H23B 109.5 . . ?
C22 C23 H23C 109.5 . . ?
H23A C23 H23B 109.5 . . ?
H23A C23 H23C 109.5 . . ?
H23B C23 H23C 109.5 . . ?
C15 C16 H16 119.5 . . ?
C17 C16 C15 121.0(8) . . ?
C17 C16 H16 119.5 . . ?
C30 C29 H29 119.7 . . ?
C30 C29 C28 120.5(8) . . ?
C28 C29 H29 119.7 . . ?
C18 C17 H17 120.0 . . ?
C16 C17 C18 120.1(8) . . ?
C16 C17 H17 120.0 . . ?
C25 C26 H26 119.9 . . ?
C27 C26 C25 120.3(8) . . ?
C27 C26 H26 119.9 . . ?
C26 C27 H27 119.3 . . ?
C28 C27 C26 121.5(9) . . ?
C28 C27 H27 119.3 . . ?
C29 C28 H28 120.5 . . ?
C27 C28 C29 118.9(9) . . ?
C27 C28 H28 120.5 . . ?
H52A C52 H52B 109.5 . . ?
H52A C52 H52C 109.5 . . ?
H52B C52 H52C 109.5 . . ?
C48 C52 H52A 109.5 . . ?
C48 C52 H52B 109.5 . . ?
C48 C52 H52C 109.5 . . ?
C52 C48 O47 115.5(19) . . ?
O49 C48 O47 113.3(18) . . ?
O49 C48 C52 129.9(19) . . ?
O47 C50 H50A 112.0 . . ?
O47 C50 H50B 112.0 . . ?
O47 C50 C51 99.0(16) . . ?
H50A C50 H50B 109.6 . . ?
C51 C50 H50A 112.0 . . ?
C51 C50 H50B 112.0 . . ?
C50 C51 H51A 109.5 . . ?
C50 C51 H51B 109.5 . . ?
C50 C51 H51C 109.5 . . ?
H51A C51 H51B 109.5 . . ?
H51A C51 H51C 109.5 . . ?
H51B C51 H51C 109.5 . . ?

loop_
_geom_bond_atom_site_label_1
_geom_bond_atom_site_label_2
_geom_bond_distance
_geom_bond_site_symmetry_2
_geom_bond_publ_flag
Pt1 O24 2.065(5) . ?
Pt1 N40 2.007(7) . ?
Pt1 N21 1.993(7) . ?
Pt1 C46 1.992(8) . ?
O24 C5 1.286(9) . ?
N40 C39 1.380(10) . ?
N40 C31 1.343(9) . ?
N21 C20 1.310(10) . ?
N21 C22 1.509(10) . ?
C39 H39 0.9500 . ?
C39 C38 1.359(11) . ?
C4 C5 1.461(10) . ?
C4 C3 1.441(11) . ?
C4 C9 1.406(10) . ?
C12 C3 1.409(10) . ?
C12 C11 1.437(12) . ?
C12 C13 1.426(12) . ?
C41 C31 1.483(11) . ?
C41 C46 1.405(11) . ?
C41 C42 1.391(11) . ?
C5 C6 1.423(11) . ?
C31 C32 1.438(11) . ?
C15 C14 1.441(12) . ?
C15 C2 1.437(11) . ?
C15 C16 1.413(12) . ?
C20 H20 0.9500 . ?
C20 C6 1.438(11) . ?
C46 C45 1.396(11) . ?
C14 H14 0.9500 . ?
C14 C13 1.349(13) . ?
C3 C2 1.454(10) . ?
C44 H44 0.9500 . ?
C44 C45 1.410(12) . ?
C44 C43 1.367(14) . ?
C11 H11 0.9500 . ?
C11 C10 1.335(13) . ?
C13 H13 0.9500 . ?
C9 C10 1.466(10) . ?
C9 C8 1.431(12) . ?
C2 C19 1.406(10) . ?
C38 H38 0.9500 . ?
C38 C37 1.414(10) . ?
C37 C32 1.415(11) . ?
C37 C36 1.425(11) . ?
C19 H19 0.9500 . ?
C19 C18 1.384(11) . ?
C33 H33 0.9500 . ?
C33 C32 1.414(11) . ?
C33 C34 1.389(13) . ?
C36 H36 0.9500 . ?
C36 C35 1.370(12) . ?
C42 H42 0.9500 . ?
C42 C43 1.393(12) . ?
C25 C30 1.406(11) . ?
C25 C22 1.522(11) . ?
C25 C26 1.400(11) . ?
C45 H45 0.9500 . ?
C30 H30 0.9500 . ?
C30 C29 1.378(12) . ?
C6 C7 1.429(11) . ?
C34 H34 0.9500 . ?
C34 C35 1.378(14) . ?
C43 H43 0.9500 . ?
O47 C48 1.37(2) . ?
O47 C50 1.48(2) . ?
C35 H35 0.9500 . ?
C22 H22 1.0000 . ?
C22 C23 1.529(11) . ?
C7 H7 0.9500 . ?
C7 C8 1.345(12) . ?
C10 H10 0.9500 . ?
C8 H8 0.9500 . ?
C18 H18 0.9500 . ?
C18 C17 1.419(13) . ?
C23 H23A 0.9800 . ?
C23 H23B 0.9800 . ?
C23 H23C 0.9800 . ?
C16 H16 0.9500 . ?
C16 C17 1.362(13) . ?
C29 H29 0.9500 . ?
C29 C28 1.386(14) . ?
C17 H17 0.9500 . ?
C26 H26 0.9500 . ?
C26 C27 1.385(12) . ?
C27 H27 0.9500 . ?
C27 C28 1.377(13) . ?
C28 H28 0.9500 . ?
C52 H52A 0.9800 . ?
C52 H52B 0.9800 . ?
C52 H52C 0.9800 . ?
C52 C48 1.33(2) . ?
C48 O49 1.25(2) . ?
C50 H50A 0.9900 . ?
C50 H50B 0.9900 . ?
C50 C51 1.52(3) . ?
C51 H51A 0.9800 . ?
C51 H51B 0.9800 . ?
C51 H51C 0.9800 . ?

loop_
_geom_torsion_atom_site_label_1
_geom_torsion_atom_site_label_2
_geom_torsion_atom_site_label_3
_geom_torsion_atom_site_label_4
_geom_torsion
_geom_torsion_site_symmetry_1
_geom_torsion_site_symmetry_2
_geom_torsion_site_symmetry_3
_geom_torsion_site_symmetry_4
_geom_torsion_publ_flag
Pt1 O24 C5 C4 159.8(5) . . . . ?
Pt1 O24 C5 C6 -18.6(9) . . . . ?
Pt1 N40 C39 C38 -178.3(5) . . . . ?
Pt1 N40 C31 C41 -14.3(8) . . . . ?
Pt1 N40 C31 C32 169.4(5) . . . . ?
Pt1 N21 C20 C6 4.6(11) . . . . ?
Pt1 N21 C22 C25 -87.3(7) . . . . ?
Pt1 N21 C22 C23 143.6(6) . . . . ?
Pt1 C46 C45 C44 -171.5(6) . . . . ?
O24 C5 C6 C20 -16.7(11) . . . . ?
O24 C5 C6 C7 170.8(7) . . . . ?
N40 C39 C38 C37 6.3(11) . . . . ?
N40 C31 C32 C37 11.5(10) . . . . ?
N40 C31 C32 C33 -169.2(7) . . . . ?
N21 C20 C6 C5 25.2(12) . . . . ?
N21 C20 C6 C7 -162.1(8) . . . . ?
C39 N40 C31 C41 170.1(6) . . . . ?
C39 N40 C31 C32 -6.2(10) . . . . ?
C39 C38 C37 C32 -0.5(11) . . . . ?
C39 C38 C37 C36 -179.7(7) . . . . ?
C4 C5 C6 C20 164.9(7) . . . . ?
C4 C5 C6 C7 -7.6(11) . . . . ?
C4 C3 C2 C15 -168.4(7) . . . . ?
C4 C3 C2 C19 18.2(11) . . . . ?
C4 C9 C10 C11 -3.5(12) . . . . ?
C4 C9 C8 C7 2.9(13) . . . . ?
C12 C3 C2 C15 15.1(10) . . . . ?
C12 C3 C2 C19 -158.3(7) . . . . ?
C12 C11 C10 C9 9.6(12) . . . . ?
C41 C31 C32 C37 -164.1(7) . . . . ?
C41 C31 C32 C33 15.2(12) . . . . ?
C41 C46 C45 C44 -2.2(11) . . . . ?
C41 C42 C43 C44 -2.2(13) . . . . ?
C5 C4 C3 C12 -153.5(7) . . . . ?
C5 C4 C3 C2 30.0(11) . . . . ?
C5 C4 C9 C10 161.6(7) . . . . ?
C5 C4 C9 C8 -15.3(11) . . . . ?
C5 C6 C7 C8 -5.2(13) . . . . ?
C31 N40 C39 C38 -2.9(11) . . . . ?
C31 C41 C46 Pt1 -1.2(8) . . . . ?
C31 C41 C46 C45 -171.7(7) . . . . ?
C31 C41 C42 C43 173.0(7) . . . . ?
C15 C14 C13 C12 8.0(12) . . . . ?
C15 C2 C19 C18 4.7(11) . . . . ?
C15 C16 C17 C18 1.0(14) . . . . ?
C20 N21 C22 C25 79.0(9) . . . . ?
C20 N21 C22 C23 -50.1(10) . . . . ?
C20 C6 C7 C8 -178.0(8) . . . . ?
C46 C41 C31 N40 9.9(9) . . . . ?
C46 C41 C31 C32 -174.2(7) . . . . ?
C46 C41 C42 C43 3.3(12) . . . . ?
C14 C15 C2 C3 -5.5(11) . . . . ?
C14 C15 C2 C19 168.3(7) . . . . ?
C14 C15 C16 C17 -170.9(8) . . . . ?
C3 C4 C5 O24 10.3(10) . . . . ?
C3 C4 C5 C6 -171.2(7) . . . . ?
C3 C4 C9 C10 -10.2(11) . . . . ?
C3 C4 C9 C8 173.0(7) . . . . ?
C3 C12 C11 C10 -1.8(12) . . . . ?
C3 C12 C13 C14 2.2(12) . . . . ?
C3 C2 C19 C18 178.2(7) . . . . ?
C11 C12 C3 C4 -11.9(10) . . . . ?
C11 C12 C3 C2 164.9(7) . . . . ?
C11 C12 C13 C14 -176.4(8) . . . . ?
C13 C12 C3 C4 169.5(7) . . . . ?
C13 C12 C3 C2 -13.7(10) . . . . ?
C13 C12 C11 C10 176.9(8) . . . . ?
C9 C4 C5 O24 -161.2(7) . . . . ?
C9 C4 C5 C6 17.3(10) . . . . ?
C9 C4 C3 C12 17.7(10) . . . . ?
C9 C4 C3 C2 -158.8(7) . . . . ?
C2 C15 C14 C13 -6.2(12) . . . . ?
C2 C15 C16 C17 5.1(13) . . . . ?
C2 C19 C18 C17 1.2(13) . . . . ?
C38 C37 C32 C31 -8.1(10) . . . . ?
C38 C37 C32 C33 172.6(7) . . . . ?
C38 C37 C36 C35 -177.0(7) . . . . ?
C37 C36 C35 C34 3.1(12) . . . . ?
C19 C18 C17 C16 -4.2(14) . . . . ?
C33 C34 C35 C36 -5.5(13) . . . . ?
C32 C37 C36 C35 3.8(11) . . . . ?
C32 C33 C34 C35 0.9(13) . . . . ?
C36 C37 C32 C31 171.2(6) . . . . ?
C36 C37 C32 C33 -8.2(10) . . . . ?
C42 C41 C31 N40 -160.4(7) . . . . ?
C42 C41 C31 C32 15.6(12) . . . . ?
C42 C41 C46 Pt1 169.4(6) . . . . ?
C42 C41 C46 C45 -1.1(11) . . . . ?
C25 C30 C29 C28 1.5(14) . . . . ?
C25 C26 C27 C28 -0.6(15) . . . . ?
C45 C44 C43 C42 -1.1(13) . . . . ?
C30 C25 C22 N21 168.9(7) . . . . ?
C30 C25 C22 C23 -62.5(10) . . . . ?
C30 C25 C26 C27 -0.3(13) . . . . ?
C30 C29 C28 C27 -2.4(15) . . . . ?
C6 C7 C8 C9 7.7(13) . . . . ?
C34 C33 C32 C31 -173.3(7) . . . . ?
C34 C33 C32 C37 6.0(11) . . . . ?
C43 C44 C45 C46 3.3(12) . . . . ?
C22 N21 C20 C6 -161.0(7) . . . . ?
C22 C25 C30 C29 177.4(8) . . . . ?
C22 C25 C26 C27 -177.7(9) . . . . ?
C10 C9 C8 C7 -173.9(8) . . . . ?
C8 C9 C10 C11 173.4(8) . . . . ?
C16 C15 C14 C13 169.9(8) . . . . ?
C16 C15 C2 C3 178.4(7) . . . . ?
C16 C15 C2 C19 -7.9(11) . . . . ?
C26 C25 C30 C29 -0.1(13) . . . . ?
C26 C25 C22 N21 -13.8(11) . . . . ?
C26 C25 C22 C23 114.8(9) . . . . ?
C26 C27 C28 C29 2.0(16) . . . . ?
C48 O47 C50 C51 174.0(13) . . . . ?
C50 O47 C48 C52 -179.8(14) . . . . ?
C50 O47 C48 O49 12(2) . . . . ?
